data_4130647
loop_
_publ_author_name
'Martinez-Cuezva, Alberto'
'Lopez-Leonardo, Carmen'
'Bautista, Delia'
'Alajarin, Mateo'
'Berna, Jose'

_publ_section_title
;
 Stereocontrolled Synthesis of \b-Lactams within [2]Rotaxanes: Showcasing
 the Chemical Consequences of the Mechanical Bond.
;
_journal_issue 28
_journal_name_full 'Journal of the American Chemical Society'
_journal_page_first 8726
_journal_page_last 8729
_journal_paper_doi 10.1021/jacs.6b05581
_journal_volume 138
_journal_year 2016
_chemical_formula_sum 'C64 H58 N6 O6'
_chemical_formula_weight 1007.16
_space_group_crystal_system monoclinic
_space_group_IT_number 14
_space_group_name_Hall '-P 2ybc'
_space_group_name_H-M_alt 'P 1 21/c 1'
_atom_sites_solution_hydrogens mixed
_atom_sites_solution_primary direct
_audit_creation_method SHELXL-2014/7
_cell_angle_alpha 90
_cell_angle_beta 99.749(3)
_cell_angle_gamma 90
_cell_formula_units_Z 4
_cell_length_a 12.6258(11)
_cell_length_b 23.1782(18)
_cell_length_c 20.3231(16)
_cell_measurement_reflns_used 9251
_cell_measurement_temperature 100(2)
_cell_measurement_theta_max 74.1
_cell_measurement_theta_min 2.91
_cell_volume 5861.5(8)
_computing_cell_refinement 'SAINT V8.34A (Bruker AXS Inc., 2011)'
_computing_data_collection 'APEX2 2014.1-1 (Bruker AXS Inc.)'
_computing_data_reduction 'SAINT V8.34A (Bruker AXS Inc., 2011)'
_computing_molecular_graphics 'Bruker SHELXTL'
_computing_publication_material 'Bruker SHELXTL'
_computing_structure_refinement 'SHELXL-2014/7 (Sheldrick, 2014)'
_computing_structure_solution 'SHELXS-97 (Sheldrick, 2008)'
_diffrn_ambient_temperature 100(2)
_diffrn_detector_area_resol_mean 10.4167
_diffrn_measured_fraction_theta_full 1.000
_diffrn_measured_fraction_theta_max 0.998
_diffrn_measurement_device_type 'Bruker D8 QUEST'
_diffrn_measurement_method '\w-scans and phi scans'
_diffrn_radiation_type CuK\a
_diffrn_radiation_wavelength 1.54178
_diffrn_reflns_av_R_equivalents 0.0403
_diffrn_reflns_av_unetI/netI 0.0189
_diffrn_reflns_Laue_measured_fraction_full 1.000
_diffrn_reflns_Laue_measured_fraction_max 0.998
_diffrn_reflns_limit_h_max 15
_diffrn_reflns_limit_h_min -15
_diffrn_reflns_limit_k_max 28
_diffrn_reflns_limit_k_min -28
_diffrn_reflns_limit_l_max 24
_diffrn_reflns_limit_l_min -25
_diffrn_reflns_number 105293
_diffrn_reflns_point_group_measured_fraction_full 1.000
_diffrn_reflns_point_group_measured_fraction_max 0.998
_diffrn_reflns_theta_full 67.679
_diffrn_reflns_theta_max 74.575
_diffrn_reflns_theta_min 2.916
_diffrn_source 'high brilliance microfocus sealed tube '
_exptl_absorpt_coefficient_mu 0.591
_exptl_absorpt_correction_T_max 0.7538
_exptl_absorpt_correction_T_min 0.6509
_exptl_absorpt_correction_type multi-scan
_exptl_absorpt_process_details SADABS
_exptl_crystal_colour colourless
_exptl_crystal_density_diffrn 1.141
_exptl_crystal_description prism
_exptl_crystal_F_000 2128
_exptl_crystal_size_max 0.200
_exptl_crystal_size_mid 0.150
_exptl_crystal_size_min 0.060
_refine_diff_density_max 0.354
_refine_diff_density_min -0.264
_refine_diff_density_rms 0.054
_refine_ls_extinction_method none
_refine_ls_goodness_of_fit_ref 1.037
_refine_ls_hydrogen_treatment mixed
_refine_ls_matrix_type full
_refine_ls_number_parameters 733
_refine_ls_number_reflns 11974
_refine_ls_number_restraints 8
_refine_ls_restrained_S_all 1.037
_refine_ls_R_factor_all 0.0547
_refine_ls_R_factor_gt 0.0492
_refine_ls_shift/su_max 0.001
_refine_ls_shift/su_mean 0.000
_refine_ls_structure_factor_coef Fsqd
_refine_ls_weighting_details 'w=1/[\s^2^(Fo^2^)+(0.0681P)^2^+2.4938P] where P=(Fo^2^+2Fc^2^)/3'
_refine_ls_weighting_scheme calc
_refine_ls_wR_factor_gt 0.1269
_refine_ls_wR_factor_ref 0.1321
_reflns_Friedel_coverage 0.000
_reflns_number_gt 10542
_reflns_number_total 11974
_reflns_threshold_expression 'I > 2\s(I)'
_cod_data_source_file ja6b05581_si_002.cif
_cod_data_source_block amcii060_platon_sq
_cod_original_sg_symbol_H-M 'P 21/c'
_cod_database_code 4130647
_shelx_shelxl_version_number 2014/7
_shelx_space_group_comment
;
The symmetry employed for this shelxl refinement is uniquely defined
by the following loop, which should always be used as a source of
symmetry information in preference to the above space-group names.
They are only intended as comments.
;
_shelx_estimated_absorpt_t_min 0.891
_shelx_estimated_absorpt_t_max 0.965

loop_
_space_group_symop_operation_xyz
'x, y, z'
'-x, y+1/2, -z+1/2'
'-x, -y, -z'
'x, -y-1/2, z-1/2'

loop_
_atom_site_label
_atom_site_type_symbol
_atom_site_fract_x
_atom_site_fract_y
_atom_site_fract_z
_atom_site_U_iso_or_equiv
_atom_site_adp_type
_atom_site_occupancy
_atom_site_site_symmetry_order
_atom_site_calc_flag
_atom_site_refinement_flags_posn
_atom_site_refinement_flags_adp
_atom_site_refinement_flags_occupancy
_atom_site_disorder_assembly
_atom_site_disorder_group
O2 O 0.49104(9) 0.28992(5) 0.75101(6) 0.0382(2) Uani 1 1 d . . . . .
O3 O 0.36443(12) 0.44952(5) 1.02604(5) 0.0461(3) Uani 1 1 d . . . . .
O4 O 0.12843(9) 0.71194(5) 0.69332(6) 0.0425(3) Uani 1 1 d . . . . .
N2 N 0.40932(11) 0.37511(6) 0.72347(6) 0.0328(3) Uani 1 1 d D . . . .
H02 H 0.3800(16) 0.4054(7) 0.7351(10) 0.044(5) Uiso 1 1 d D . . . .
N3 N 0.35215(12) 0.49869(5) 0.92960(6) 0.0348(3) Uani 1 1 d D . . . .
H03 H 0.3496(15) 0.4990(8) 0.8881(7) 0.037(5) Uiso 1 1 d D . . . .
N4 N 0.28498(10) 0.75646(5) 0.73497(6) 0.0282(2) Uani 1 1 d D . . . .
H04 H 0.3475(12) 0.7653(8) 0.7295(9) 0.030(4) Uiso 1 1 d D . . . .
C1 C 0.2490(2) 0.67578(7) 0.51621(8) 0.0555(5) Uani 1 1 d . . . . .
C2 C 0.3150(2) 0.71756(8) 0.49518(8) 0.0591(6) Uani 1 1 d . . . . .
H2 H 0.3374 0.7137 0.4530 0.071 Uiso 1 1 calc R U . . .
C3 C 0.34852(18) 0.76472(7) 0.53511(8) 0.0503(5) Uani 1 1 d . . . . .
H3 H 0.3914 0.7938 0.5196 0.060 Uiso 1 1 calc R U . . .
C4 C 0.31967(15) 0.76962(7) 0.59757(8) 0.0391(4) Uani 1 1 d . . . . .
H4 H 0.3459 0.8009 0.6259 0.047 Uiso 1 1 calc R U . . .
C5 C 0.25229(13) 0.72878(6) 0.61888(7) 0.0343(3) Uani 1 1 d . . . . .
C6 C 0.21535(16) 0.68251(7) 0.57734(8) 0.0427(4) Uani 1 1 d . . . . .
H6 H 0.1669 0.6554 0.5910 0.051 Uiso 1 1 calc R U . . .
O1 O 0.2489(18) 0.6177(3) 0.4236(3) 0.053(3) Uani 0.49(3) 1 d D . P A 1
N1 N 0.1463(11) 0.5832(4) 0.4963(5) 0.0317(16) Uani 0.49(3) 1 d D . P A 1
H01 H 0.113(4) 0.588(2) 0.5292(17) 0.038 Uiso 0.49(3) 1 d D U P A 1
C7 C 0.2077(14) 0.6236(4) 0.4741(4) 0.0387(19) Uani 0.49(3) 1 d D . P A 1
O1' O 0.3037(17) 0.6109(3) 0.4302(3) 0.054(2) Uani 0.51(3) 1 d D . P A 2
N1' N 0.1778(13) 0.5822(4) 0.4899(5) 0.0377(18) Uani 0.51(3) 1 d D . P A 2
H01' H 0.144(4) 0.589(3) 0.522(2) 0.045 Uiso 0.51(3) 1 d D U P A 2
C7' C 0.2492(15) 0.6200(4) 0.4739(4) 0.040(2) Uani 0.51(3) 1 d D . P A 2
C8 C 0.15533(19) 0.52327(7) 0.46833(8) 0.0521(5) Uani 1 1 d . . . . .
H8A H 0.1863 0.5261 0.4268 0.063 Uiso 1 1 calc R U . A 1
H8B H 0.0825 0.5064 0.4567 0.063 Uiso 1 1 calc R U . A 1
C9 C 0.22496(15) 0.48334(7) 0.51707(7) 0.0408(4) Uani 1 1 d . . . . .
C10 C 0.18209(14) 0.43519(7) 0.54362(8) 0.0385(3) Uani 1 1 d . . . . .
H10 H 0.1079 0.4265 0.5309 0.046 Uiso 1 1 calc R U . . .
C11 C 0.24720(13) 0.39949(7) 0.58895(8) 0.0366(3) Uani 1 1 d . . . . .
H11 H 0.2168 0.3667 0.6068 0.044 Uiso 1 1 calc R U . . .
C12 C 0.35618(13) 0.41132(7) 0.60830(7) 0.0351(3) Uani 1 1 d . . . . .
C13 C 0.39847(15) 0.45966(8) 0.58158(8) 0.0427(4) Uani 1 1 d . . . . .
H13 H 0.4725 0.4686 0.5944 0.051 Uiso 1 1 calc R U . . .
C14 C 0.33389(17) 0.49491(7) 0.53654(8) 0.0468(4) Uani 1 1 d . . . . .
H14 H 0.3645 0.5276 0.5186 0.056 Uiso 1 1 calc R U . . .
C15 C 0.42862(13) 0.37137(7) 0.65463(8) 0.0380(3) Uani 1 1 d . . . . .
H15A H 0.4165 0.3312 0.6386 0.046 Uiso 1 1 calc R U . . .
H15B H 0.5045 0.3813 0.6534 0.046 Uiso 1 1 calc R U . . .
C16 C 0.44343(12) 0.33301(6) 0.76714(7) 0.0313(3) Uani 1 1 d . . . . .
C17 C 0.41619(12) 0.33857(6) 0.83588(7) 0.0319(3) Uani 1 1 d . . . . .
C18 C 0.39963(16) 0.28798(7) 0.86981(9) 0.0452(4) Uani 1 1 d . . . . .
H18 H 0.4087 0.2516 0.8500 0.054 Uiso 1 1 calc R U . . .
C19 C 0.37007(19) 0.29046(7) 0.93208(10) 0.0528(5) Uani 1 1 d . . . . .
H19 H 0.3582 0.2558 0.9547 0.063 Uiso 1 1 calc R U . . .
C20 C 0.35756(16) 0.34321(7) 0.96174(8) 0.0443(4) Uani 1 1 d . . . . .
H20 H 0.3361 0.3447 1.0043 0.053 Uiso 1 1 calc R U . . .
C21 C 0.37637(13) 0.39411(6) 0.92916(7) 0.0335(3) Uani 1 1 d . . . . .
C22 C 0.40605(12) 0.39174(6) 0.86631(7) 0.0289(3) Uani 1 1 d . . . . .
H22 H 0.4194 0.4264 0.8441 0.035 Uiso 1 1 calc R U . . .
C23 C 0.36424(14) 0.44952(6) 0.96543(7) 0.0348(3) Uani 1 1 d . . . . .
C24 C 0.34155(18) 0.55287(7) 0.96473(8) 0.0446(4) Uani 1 1 d . . . . .
H24A H 0.4083 0.5597 0.9971 0.054 Uiso 1 1 calc R U . . .
H24B H 0.2817 0.5493 0.9902 0.054 Uiso 1 1 calc R U . . .
C25 C 0.32084(14) 0.60429(6) 0.91852(7) 0.0353(3) Uani 1 1 d . . . . .
C26 C 0.40542(13) 0.63832(7) 0.90550(7) 0.0347(3) Uani 1 1 d . . . . .
H26 H 0.4773 0.6272 0.9225 0.042 Uiso 1 1 calc R U . . .
C27 C 0.38610(12) 0.68854(6) 0.86782(7) 0.0306(3) Uani 1 1 d . . . . .
H27 H 0.4448 0.7116 0.8598 0.037 Uiso 1 1 calc R U . . .
C28 C 0.28169(12) 0.70514(6) 0.84185(7) 0.0284(3) Uani 1 1 d . . . . .
C29 C 0.19735(13) 0.67042(7) 0.85382(8) 0.0361(3) Uani 1 1 d . . . . .
H29 H 0.1256 0.6809 0.8357 0.043 Uiso 1 1 calc R U . . .
C30 C 0.21661(15) 0.62066(7) 0.89190(8) 0.0394(3) Uani 1 1 d . . . . .
H30 H 0.1579 0.5976 0.8998 0.047 Uiso 1 1 calc R U . . .
C31 C 0.25998(13) 0.76061(6) 0.80232(7) 0.0315(3) Uani 1 1 d . . . . .
H31A H 0.1833 0.7710 0.7994 0.038 Uiso 1 1 calc R U . . .
H31B H 0.3034 0.7920 0.8265 0.038 Uiso 1 1 calc R U . . .
C32 C 0.21549(12) 0.73179(6) 0.68535(7) 0.0306(3) Uani 1 1 d . . . . .
O11 O 0.35555(8) 0.50046(4) 0.77914(5) 0.0270(2) Uani 1 1 d . . . . .
O12 O 0.03957(10) 0.57933(5) 0.59993(6) 0.0462(3) Uani 1 1 d . . . . .
N11 N 0.45827(9) 0.57620(5) 0.76060(5) 0.0239(2) Uani 1 1 d . . . . .
N12 N 0.02185(10) 0.54176(6) 0.70416(8) 0.0390(3) Uani 1 1 d . . . . .
C41 C -0.08948(13) 0.54651(7) 0.71389(12) 0.0511(5) Uani 1 1 d . . . . .
H41A H -0.1157 0.5077 0.7238 0.061 Uiso 1 1 calc R U . . .
H41B H -0.1337 0.5600 0.6718 0.061 Uiso 1 1 calc R U . . .
C42 C -0.10527(12) 0.58701(7) 0.76926(10) 0.0432(4) Uani 1 1 d . . . . .
C43 C -0.07725(13) 0.64514(8) 0.76733(10) 0.0462(4) Uani 1 1 d . . . . .
H43 H -0.0421 0.6590 0.7327 0.055 Uiso 1 1 calc R U . . .
C44 C -0.10082(15) 0.68258(9) 0.81607(12) 0.0564(5) Uani 1 1 d . . . . .
H44 H -0.0824 0.7222 0.8145 0.068 Uiso 1 1 calc R U . . .
C45 C -0.15132(16) 0.66227(12) 0.86711(12) 0.0650(6) Uani 1 1 d . . . . .
H45 H -0.1683 0.6882 0.9000 0.078 Uiso 1 1 calc R U . . .
C46 C -0.17682(16) 0.60486(12) 0.87019(11) 0.0629(6) Uani 1 1 d . . . . .
H46 H -0.2104 0.5909 0.9055 0.075 Uiso 1 1 calc R U . . .
C47 C -0.15328(13) 0.56729(9) 0.82148(11) 0.0534(5) Uani 1 1 d . . . . .
H47 H -0.1703 0.5275 0.8240 0.064 Uiso 1 1 calc R U . . .
C51 C 0.09261(11) 0.44766(6) 0.75198(8) 0.0339(3) Uani 1 1 d . . . . .
C52 C 0.12912(15) 0.42028(8) 0.81160(10) 0.0502(4) Uani 1 1 d . . . . .
H52 H 0.1692 0.4414 0.8475 0.060 Uiso 1 1 calc R U . . .
C53 C 0.10794(19) 0.36182(10) 0.81989(13) 0.0654(6) Uani 1 1 d . . . . .
H53 H 0.1348 0.3434 0.8611 0.079 Uiso 1 1 calc R U . . .
C54 C 0.04876(17) 0.33091(8) 0.76905(12) 0.0573(5) Uani 1 1 d . . . . .
H54 H 0.0330 0.2914 0.7752 0.069 Uiso 1 1 calc R U . . .
C55 C 0.01220(16) 0.35771(8) 0.70882(11) 0.0512(4) Uani 1 1 d . . . . .
H55 H -0.0282 0.3364 0.6732 0.061 Uiso 1 1 calc R U . . .
C56 C 0.03418(14) 0.41563(7) 0.70011(9) 0.0426(4) Uani 1 1 d . . . . .
H56 H 0.0091 0.4336 0.6584 0.051 Uiso 1 1 calc R U . . .
C61 C 0.47361(11) 0.63369(6) 0.73246(7) 0.0265(3) Uani 1 1 d . . . . .
H61A H 0.5104 0.6589 0.7685 0.032 Uiso 1 1 calc R U . . .
H61B H 0.4023 0.6508 0.7157 0.032 Uiso 1 1 calc R U . . .
C62 C 0.53819(12) 0.63262(6) 0.67630(7) 0.0293(3) Uani 1 1 d . . . . .
C63 C 0.64781(13) 0.64302(6) 0.68819(8) 0.0346(3) Uani 1 1 d . . . . .
H63 H 0.6838 0.6505 0.7323 0.042 Uiso 1 1 calc R U . . .
C64 C 0.70526(14) 0.64254(7) 0.63526(9) 0.0423(4) Uani 1 1 d . . . . .
H64 H 0.7804 0.6497 0.6435 0.051 Uiso 1 1 calc R U . . .
C65 C 0.65325(16) 0.63162(7) 0.57087(9) 0.0451(4) Uani 1 1 d . . . . .
H65 H 0.6929 0.6309 0.5351 0.054 Uiso 1 1 calc R U . . .
C66 C 0.54450(17) 0.62180(8) 0.55859(9) 0.0487(4) Uani 1 1 d . . . . .
H66 H 0.5087 0.6147 0.5143 0.058 Uiso 1 1 calc R U . . .
C67 C 0.48715(15) 0.62229(7) 0.61093(8) 0.0415(4) Uani 1 1 d . . . . .
H67 H 0.4119 0.6155 0.6022 0.050 Uiso 1 1 calc R U . . .
C71 C 0.54632(11) 0.55331(6) 0.81053(7) 0.0269(3) Uani 1 1 d . . . . .
H71A H 0.5168 0.5437 0.8513 0.032 Uiso 1 1 calc R U . . .
H71B H 0.5999 0.5844 0.8224 0.032 Uiso 1 1 calc R U . . .
C72 C 0.60420(10) 0.50077(6) 0.79054(7) 0.0268(3) Uani 1 1 d . . . . .
C73 C 0.62039(11) 0.49110(6) 0.72553(8) 0.0311(3) Uani 1 1 d . . . . .
H73 H 0.5879 0.5158 0.6906 0.037 Uiso 1 1 calc R U . . .
C74 C 0.68429(13) 0.44519(7) 0.71147(9) 0.0398(4) Uani 1 1 d . . . . .
H74 H 0.6949 0.4386 0.6669 0.048 Uiso 1 1 calc R U . . .
C75 C 0.73230(13) 0.40923(7) 0.76223(11) 0.0460(4) Uani 1 1 d . . . . .
H75 H 0.7769 0.3784 0.7527 0.055 Uiso 1 1 calc R U . . .
C76 C 0.71526(14) 0.41819(7) 0.82693(10) 0.0451(4) Uani 1 1 d . . . . .
H76 H 0.7476 0.3933 0.8617 0.054 Uiso 1 1 calc R U . . .
C77 C 0.65094(12) 0.46359(7) 0.84107(8) 0.0353(3) Uani 1 1 d . . . . .
H77 H 0.6387 0.4693 0.8855 0.042 Uiso 1 1 calc R U . . .
C81 C 0.11377(11) 0.51099(6) 0.74375(8) 0.0313(3) Uani 1 1 d . . . . .
H81 H 0.1407 0.5305 0.7873 0.038 Uiso 1 1 calc R U . . .
C82 C 0.17832(11) 0.52894(6) 0.68786(7) 0.0284(3) Uani 1 1 d . . . . .
H82 H 0.2006 0.4950 0.6631 0.034 Uiso 1 1 calc R U . . .
C83 C 0.07156(12) 0.55524(6) 0.65324(8) 0.0355(3) Uani 1 1 d . . . . .
C84 C 0.26830(11) 0.57268(6) 0.70544(7) 0.0269(3) Uani 1 1 d . . . . .
H84A H 0.2907 0.5867 0.6639 0.032 Uiso 1 1 calc R U . . .
H84B H 0.2413 0.6061 0.7280 0.032 Uiso 1 1 calc R U . . .
C85 C 0.36484(10) 0.54719(5) 0.75070(6) 0.0233(2) Uani 1 1 d . . . . .

loop_
_atom_site_aniso_label
_atom_site_aniso_U_11
_atom_site_aniso_U_22
_atom_site_aniso_U_33
_atom_site_aniso_U_23
_atom_site_aniso_U_13
_atom_site_aniso_U_12
O2 0.0420(6) 0.0312(5) 0.0398(6) -0.0088(4) 0.0024(5) 0.0107(4)
O3 0.0822(9) 0.0313(6) 0.0261(5) 0.0048(4) 0.0131(5) 0.0104(6)
O4 0.0339(6) 0.0363(6) 0.0553(7) -0.0082(5) 0.0013(5) -0.0026(5)
N2 0.0395(7) 0.0296(6) 0.0291(6) -0.0054(5) 0.0055(5) 0.0079(5)
N3 0.0605(8) 0.0229(6) 0.0221(6) 0.0003(5) 0.0103(5) 0.0065(5)
N4 0.0354(6) 0.0222(5) 0.0264(6) 0.0002(4) 0.0032(5) -0.0023(5)
C1 0.1108(17) 0.0290(8) 0.0207(7) 0.0023(6) -0.0063(8) -0.0061(9)
C2 0.1204(19) 0.0346(9) 0.0211(7) 0.0052(6) 0.0085(9) -0.0030(10)
C3 0.0890(14) 0.0319(8) 0.0284(8) 0.0073(6) 0.0054(8) -0.0058(8)
C4 0.0607(10) 0.0258(7) 0.0276(7) 0.0009(6) -0.0021(7) -0.0005(7)
C5 0.0490(9) 0.0234(7) 0.0261(7) 0.0023(5) -0.0064(6) 0.0030(6)
C6 0.0713(11) 0.0246(7) 0.0259(7) 0.0024(6) -0.0098(7) -0.0033(7)
O1 0.090(7) 0.0434(18) 0.0303(19) -0.0107(12) 0.020(3) -0.007(3)
N1 0.044(4) 0.0246(18) 0.025(2) -0.0077(16) 0.002(2) 0.000(2)
C7 0.060(5) 0.034(2) 0.0214(19) 0.0005(14) 0.004(3) 0.005(3)
O1' 0.088(7) 0.0465(19) 0.0304(15) -0.0083(13) 0.017(2) -0.011(3)
N1' 0.054(5) 0.034(2) 0.025(2) -0.0033(15) 0.006(3) 0.005(3)
C7' 0.065(6) 0.031(2) 0.021(2) -0.0018(14) -0.001(3) -0.003(3)
C8 0.0900(14) 0.0294(8) 0.0290(8) -0.0063(6) -0.0126(8) -0.0025(8)
C9 0.0636(11) 0.0298(7) 0.0248(7) -0.0091(6) -0.0042(7) -0.0021(7)
C10 0.0458(9) 0.0353(8) 0.0328(8) -0.0069(6) 0.0018(6) 0.0028(7)
C11 0.0447(8) 0.0321(7) 0.0335(7) -0.0035(6) 0.0082(6) 0.0030(6)
C12 0.0444(8) 0.0350(8) 0.0254(7) -0.0082(6) 0.0046(6) 0.0028(6)
C13 0.0512(10) 0.0441(9) 0.0306(8) -0.0101(7) 0.0005(7) -0.0109(7)
C14 0.0724(12) 0.0355(8) 0.0297(8) -0.0054(6) 0.0002(8) -0.0148(8)
C15 0.0427(8) 0.0414(8) 0.0299(7) -0.0069(6) 0.0062(6) 0.0078(7)
C16 0.0313(7) 0.0260(7) 0.0350(7) -0.0058(6) 0.0012(6) 0.0026(5)
C17 0.0369(7) 0.0233(6) 0.0344(7) -0.0012(6) 0.0027(6) 0.0050(5)
C18 0.0665(11) 0.0212(7) 0.0486(9) -0.0019(6) 0.0119(8) 0.0048(7)
C19 0.0889(14) 0.0228(7) 0.0500(10) 0.0085(7) 0.0214(10) 0.0030(8)
C20 0.0712(12) 0.0280(8) 0.0366(8) 0.0070(6) 0.0173(8) 0.0046(7)
C21 0.0472(8) 0.0231(7) 0.0299(7) 0.0027(5) 0.0061(6) 0.0048(6)
C22 0.0365(7) 0.0215(6) 0.0278(7) 0.0021(5) 0.0032(5) 0.0041(5)
C23 0.0530(9) 0.0255(7) 0.0265(7) 0.0033(5) 0.0085(6) 0.0055(6)
C24 0.0836(13) 0.0259(7) 0.0255(7) -0.0007(6) 0.0124(8) 0.0113(8)
C25 0.0619(10) 0.0218(6) 0.0235(6) -0.0029(5) 0.0111(6) 0.0061(6)
C26 0.0474(8) 0.0325(7) 0.0245(6) -0.0047(6) 0.0068(6) 0.0132(6)
C27 0.0395(8) 0.0278(7) 0.0265(6) -0.0049(5) 0.0109(6) 0.0019(6)
C28 0.0413(8) 0.0210(6) 0.0239(6) -0.0032(5) 0.0087(5) 0.0027(5)
C29 0.0398(8) 0.0292(7) 0.0393(8) 0.0017(6) 0.0064(6) 0.0001(6)
C30 0.0530(9) 0.0272(7) 0.0393(8) 0.0013(6) 0.0119(7) -0.0051(7)
C31 0.0447(8) 0.0209(6) 0.0291(7) -0.0015(5) 0.0070(6) 0.0022(6)
C32 0.0374(8) 0.0187(6) 0.0329(7) -0.0007(5) -0.0023(6) 0.0034(5)
O11 0.0299(5) 0.0240(4) 0.0272(5) 0.0039(4) 0.0049(4) 0.0014(4)
O12 0.0469(7) 0.0358(6) 0.0467(7) -0.0035(5) -0.0183(5) 0.0034(5)
N11 0.0265(5) 0.0230(5) 0.0219(5) -0.0001(4) 0.0032(4) 0.0009(4)
N12 0.0251(6) 0.0295(6) 0.0607(9) -0.0028(6) 0.0029(6) 0.0023(5)
C41 0.0234(7) 0.0339(8) 0.0945(15) -0.0156(9) 0.0059(8) -0.0007(6)
C42 0.0199(7) 0.0378(8) 0.0702(11) -0.0042(8) 0.0032(7) -0.0010(6)
C43 0.0333(8) 0.0395(9) 0.0682(12) -0.0109(8) 0.0154(8) -0.0066(7)
C44 0.0424(10) 0.0484(10) 0.0799(14) -0.0201(10) 0.0153(9) -0.0093(8)
C45 0.0403(10) 0.0917(17) 0.0636(13) -0.0247(12) 0.0108(9) -0.0075(10)
C46 0.0378(10) 0.0944(17) 0.0542(12) 0.0068(11) 0.0012(8) -0.0137(10)
C47 0.0275(8) 0.0563(11) 0.0726(13) 0.0148(10) -0.0024(8) -0.0049(7)
C51 0.0267(7) 0.0315(7) 0.0455(8) 0.0010(6) 0.0121(6) 0.0005(5)
C52 0.0467(10) 0.0489(10) 0.0529(10) 0.0101(8) 0.0028(8) -0.0108(8)
C53 0.0672(13) 0.0530(12) 0.0734(14) 0.0259(11) 0.0044(11) -0.0072(10)
C54 0.0555(11) 0.0334(9) 0.0858(15) 0.0092(9) 0.0197(10) -0.0065(8)
C55 0.0538(10) 0.0351(9) 0.0674(12) -0.0077(8) 0.0184(9) -0.0096(8)
C56 0.0475(9) 0.0327(8) 0.0483(9) -0.0022(7) 0.0098(7) -0.0037(7)
C61 0.0322(7) 0.0213(6) 0.0266(6) -0.0016(5) 0.0064(5) -0.0015(5)
C62 0.0403(8) 0.0196(6) 0.0300(7) 0.0003(5) 0.0117(6) -0.0008(5)
C63 0.0407(8) 0.0259(7) 0.0392(8) 0.0046(6) 0.0124(6) 0.0016(6)
C64 0.0435(9) 0.0311(8) 0.0576(10) 0.0092(7) 0.0237(8) 0.0043(6)
C65 0.0696(12) 0.0308(8) 0.0430(9) 0.0030(7) 0.0326(8) 0.0048(7)
C66 0.0712(12) 0.0464(10) 0.0323(8) -0.0051(7) 0.0193(8) -0.0087(9)
C67 0.0521(10) 0.0426(9) 0.0314(8) -0.0039(6) 0.0114(7) -0.0100(7)
C71 0.0264(6) 0.0300(7) 0.0232(6) -0.0022(5) 0.0015(5) 0.0021(5)
C72 0.0238(6) 0.0247(6) 0.0320(7) -0.0024(5) 0.0045(5) -0.0025(5)
C73 0.0300(7) 0.0280(7) 0.0355(7) -0.0067(6) 0.0063(6) -0.0032(5)
C74 0.0363(8) 0.0333(8) 0.0525(9) -0.0175(7) 0.0150(7) -0.0069(6)
C75 0.0353(8) 0.0240(7) 0.0795(13) -0.0111(8) 0.0122(8) 0.0007(6)
C76 0.0391(8) 0.0274(8) 0.0668(11) 0.0069(7) 0.0038(8) 0.0027(6)
C77 0.0341(7) 0.0311(7) 0.0402(8) 0.0050(6) 0.0048(6) -0.0009(6)
C81 0.0254(6) 0.0293(7) 0.0397(8) -0.0038(6) 0.0067(6) 0.0013(5)
C82 0.0284(7) 0.0253(6) 0.0302(7) -0.0012(5) 0.0014(5) 0.0018(5)
C83 0.0307(7) 0.0249(7) 0.0460(9) -0.0071(6) -0.0069(6) -0.0001(5)
C84 0.0276(6) 0.0243(6) 0.0277(6) 0.0018(5) 0.0017(5) 0.0009(5)
C85 0.0274(6) 0.0229(6) 0.0202(6) -0.0016(5) 0.0060(5) 0.0022(5)

loop_
_atom_type_symbol
_atom_type_description
_atom_type_scat_dispersion_real
_atom_type_scat_dispersion_imag
_atom_type_scat_source
C C 0.0181 0.0091 'International Tables Vol C Tables 4.2.6.8 and 6.1.1.4'
H H 0.0000 0.0000 'International Tables Vol C Tables 4.2.6.8 and 6.1.1.4'
N N 0.0311 0.0180 'International Tables Vol C Tables 4.2.6.8 and 6.1.1.4'
O O 0.0492 0.0322 'International Tables Vol C Tables 4.2.6.8 and 6.1.1.4'

loop_
_geom_angle_atom_site_label_1
_geom_angle_atom_site_label_2
_geom_angle_atom_site_label_3
_geom_angle
C16 N2 C15 120.22(12)
C23 N3 C24 118.30(12)
C32 N4 C31 120.90(13)
C6 C1 C2 119.13(16)
C6 C1 C7 117.7(5)
C2 C1 C7 123.1(5)
C6 C1 C7' 128.2(4)
C2 C1 C7' 110.6(5)
C3 C2 C1 120.59(17)
C4 C3 C2 120.07(17)
C3 C4 C5 120.01(15)
C4 C5 C6 119.63(15)
C4 C5 C32 123.18(13)
C6 C5 C32 117.20(14)
C1 C6 C5 120.42(17)
C7 N1 C8 115.4(8)
O1 C7 N1 123.5(8)
O1 C7 C1 113.8(7)
N1 C7 C1 121.9(7)
C7' N1' C8 130.6(8)
O1' C7' N1' 123.1(7)
O1' C7' C1 126.6(8)
N1' C7' C1 110.3(8)
N1' C8 C9 108.4(5)
N1 C8 C9 112.7(4)
C10 C9 C14 118.43(16)
C10 C9 C8 121.44(17)
C14 C9 C8 120.13(16)
C9 C10 C11 120.50(16)
C12 C11 C10 120.82(15)
C13 C12 C11 118.34(15)
C13 C12 C15 120.31(15)
C11 C12 C15 121.29(15)
C14 C13 C12 120.77(17)
C13 C14 C9 121.15(16)
N2 C15 C12 112.20(12)
O2 C16 N2 121.87(14)
O2 C16 C17 120.94(13)
N2 C16 C17 117.10(12)
C18 C17 C22 119.43(14)
C18 C17 C16 117.75(13)
C22 C17 C16 122.82(13)
C19 C18 C17 120.35(15)
C18 C19 C20 120.32(15)
C19 C20 C21 119.99(15)
C22 C21 C20 119.80(14)
C22 C21 C23 123.38(13)
C20 C21 C23 116.82(14)
C21 C22 C17 120.08(13)
O3 C23 N3 121.43(13)
O3 C23 C21 120.54(13)
N3 C23 C21 118.02(13)
N3 C24 C25 113.20(12)
C30 C25 C26 118.64(14)
C30 C25 C24 120.67(16)
C26 C25 C24 120.55(16)
C25 C26 C27 120.74(15)
C28 C27 C26 120.48(14)
C29 C28 C27 118.67(13)
C29 C28 C31 120.59(14)
C27 C28 C31 120.73(13)
C30 C29 C28 120.81(15)
C29 C30 C25 120.65(15)
N4 C31 C28 113.12(11)
O4 C32 N4 123.00(14)
O4 C32 C5 121.43(13)
N4 C32 C5 115.56(13)
C85 N11 C71 117.69(11)
C85 N11 C61 124.31(11)
C71 N11 C61 117.35(11)
C83 N12 C41 132.76(16)
C83 N12 C81 96.08(12)
C41 N12 C81 130.47(15)
N12 C41 C42 113.70(14)
C47 C42 C43 119.07(18)
C47 C42 C41 119.84(17)
C43 C42 C41 121.01(18)
C44 C43 C42 119.87(19)
C43 C44 C45 120.2(2)
C46 C45 C44 120.2(2)
C45 C46 C47 119.7(2)
C42 C47 C46 120.90(19)
C52 C51 C56 118.41(15)
C52 C51 C81 120.52(15)
C56 C51 C81 121.07(15)
C51 C52 C53 120.73(19)
C54 C53 C52 120.5(2)
C53 C54 C55 119.41(18)
C54 C55 C56 120.27(19)
C55 C56 C51 120.68(18)
N11 C61 C62 113.65(11)
C63 C62 C67 118.85(14)
C63 C62 C61 121.09(13)
C67 C62 C61 120.05(14)
C62 C63 C64 119.90(15)
C65 C64 C63 120.32(16)
C66 C65 C64 120.12(15)
C65 C66 C67 119.76(17)
C66 C67 C62 121.03(17)
N11 C71 C72 116.66(11)
C73 C72 C77 119.29(13)
C73 C72 C71 122.79(13)
C77 C72 C71 117.67(13)
C72 C73 C74 120.11(15)
C75 C74 C73 120.19(16)
C76 C75 C74 119.94(15)
C75 C76 C77 120.05(16)
C76 C77 C72 120.40(16)
N12 C81 C51 113.13(12)
N12 C81 C82 86.21(11)
C51 C81 C82 117.67(12)
C84 C82 C83 113.95(11)
C84 C82 C81 117.90(12)
C83 C82 C81 85.03(11)
O12 C83 N12 131.63(15)
O12 C83 C82 135.89(16)
N12 C83 C82 92.48(12)
C85 C84 C82 112.01(11)
O11 C85 N11 121.09(12)
O11 C85 C84 119.48(12)
N11 C85 C84 119.41(11)

loop_
_geom_bond_atom_site_label_1
_geom_bond_atom_site_label_2
_geom_bond_distance
O2 C16 1.2382(18)
O3 C23 1.2314(19)
O4 C32 1.2273(19)
N2 C16 1.340(2)
N2 C15 1.4626(19)
N3 C23 1.3474(19)
N3 C24 1.4619(18)
N4 C32 1.3469(19)
N4 C31 1.4589(18)
C1 C6 1.388(3)
C1 C2 1.392(3)
C1 C7 1.523(10)
C1 C7' 1.553(10)
C2 C3 1.384(3)
C3 C4 1.383(2)
C4 C5 1.390(2)
C5 C6 1.395(2)
C5 C32 1.503(2)
O1 C7 1.234(8)
N1 C7 1.341(9)
N1 C8 1.512(10)
O1' C7' 1.229(8)
N1' C7' 1.337(9)
N1' C8 1.447(10)
C8 C9 1.522(2)
C9 C10 1.389(2)
C9 C14 1.391(3)
C10 C11 1.397(2)
C11 C12 1.393(2)
C12 C13 1.390(2)
C12 C15 1.513(2)
C13 C14 1.385(3)
C16 C17 1.500(2)
C17 C18 1.394(2)
C17 C22 1.3944(19)
C18 C19 1.380(3)
C19 C20 1.384(2)
C20 C21 1.393(2)
C21 C22 1.392(2)
C21 C23 1.501(2)
C24 C25 1.512(2)
C25 C30 1.388(2)
C25 C26 1.389(2)
C26 C27 1.392(2)
C27 C28 1.389(2)
C28 C29 1.389(2)
C28 C31 1.5163(19)
C29 C30 1.387(2)
O11 C85 1.2425(16)
O12 C83 1.225(2)
N11 C85 1.3431(17)
N11 C71 1.4713(17)
N11 C61 1.4757(17)
N12 C83 1.335(2)
N12 C41 1.456(2)
N12 C81 1.4788(19)
C41 C42 1.504(3)
C42 C47 1.386(3)
C42 C43 1.395(2)
C43 C44 1.387(3)
C44 C45 1.389(3)
C45 C46 1.373(4)
C46 C47 1.388(3)
C51 C52 1.376(2)
C51 C56 1.394(2)
C51 C81 1.507(2)
C52 C53 1.397(3)
C53 C54 1.370(3)
C54 C55 1.381(3)
C55 C56 1.388(2)
C61 C62 1.5110(18)
C62 C63 1.385(2)
C62 C67 1.396(2)
C63 C64 1.395(2)
C64 C65 1.385(3)
C65 C66 1.372(3)
C66 C67 1.384(2)
C71 C72 1.5107(18)
C72 C73 1.389(2)
C72 C77 1.393(2)
C73 C74 1.394(2)
C74 C75 1.384(3)
C75 C76 1.383(3)
C76 C77 1.389(2)
C81 C82 1.562(2)
C82 C84 1.5195(19)
C82 C83 1.5370(19)
C84 C85 1.5169(18)

loop_
_geom_hbond_atom_site_label_D
_geom_hbond_atom_site_label_H
_geom_hbond_atom_site_label_A
_geom_hbond_distance_DH
_geom_hbond_distance_HA
_geom_hbond_distance_DA
_geom_hbond_angle_DHA
_geom_hbond_site_symmetry_A
N2 H02 O11 0.846(15) 2.418(16) 3.2314(15) 161.6(19) .
N3 H03 O11 0.838(15) 2.229(15) 3.0656(16) 176.0(18) .
N4 H04 O2 0.841(14) 2.089(15) 2.8995(17) 161.6(17) 2_656
